data_7716119
loop_
_publ_author_name
'Nielsen, Hannah H.'
'Vilari&#xf1;o, Pol'
'Rodr&#xed;guez, Gemma'
'Trepard, Florian'
'Roubeau, Olivier'
'Arom&#xed;, Guillem'
'Aguil&#xe0;, David'

_publ_section_title
;
 Self-assembly of a supramolecular spin-crossover tetrahedron.
;
_journal_issue 23
_journal_name_full 'Dalton transactions (Cambridge, England : 2003)'
_journal_page_first 9792
_journal_page_last 9797
_journal_paper_doi 10.1039/d4dt00578c
_journal_volume 53
_journal_year 2024
_chemical_formula_moiety 'C39 H30 Fe N12, 2(B F4)'
_chemical_formula_sum 'C39 H30 B2 F8 Fe N12'
_chemical_formula_weight 896.22
_space_group_crystal_system trigonal
_space_group_IT_number 147
_space_group_name_Hall '-P 3'
_space_group_name_H-M_alt 'P -3'
_atom_sites_solution_hydrogens mixed
_atom_sites_solution_primary dual
_audit_creation_date 2024-02-02
_audit_creation_method
;
Olex2 1.5
(compiled 2023.08.24 svn.re1ec1418 for OlexSys, GUI svn.r6817)
;
_audit_update_record
;
2024-02-22 deposited with the CCDC.	2024-05-20 downloaded from the CCDC.
;
_cell_angle_alpha 90
_cell_angle_beta 90
_cell_angle_gamma 120
_cell_formula_units_Z 2
_cell_length_a 15.172(2)
_cell_length_b 15.172(2)
_cell_length_c 11.087(2)
_cell_measurement_reflns_used 14673
_cell_measurement_temperature 280
_cell_measurement_theta_max 30.4
_cell_measurement_theta_min 1.60
_cell_volume 2210.2(6)
_computing_molecular_graphics 'Olex2 1.5 (Dolomanov et al., 2009)'
_computing_publication_material 'Olex2 1.5 (Dolomanov et al., 2009)'
_computing_structure_refinement 'SHELXL 2018/3 (Sheldrick, 2015)'
_computing_structure_solution 'SHELXT 2018/2 (Sheldrick, 2018)'
_diffrn_ambient_temperature 280
_diffrn_measured_fraction_theta_full 0.949
_diffrn_measured_fraction_theta_max 0.937
_diffrn_measurement_device_type MD2M-Maatel
_diffrn_measurement_method '\w scans'
_diffrn_radiation_type Synchrotron
_diffrn_radiation_wavelength 0.72932
_diffrn_reflns_av_R_equivalents 0.0285
_diffrn_reflns_av_unetI/netI 0.0156
_diffrn_reflns_Laue_measured_fraction_full 0.949
_diffrn_reflns_Laue_measured_fraction_max 0.937
_diffrn_reflns_limit_h_max 19
_diffrn_reflns_limit_h_min -19
_diffrn_reflns_limit_k_max 19
_diffrn_reflns_limit_k_min -19
_diffrn_reflns_limit_l_max 13
_diffrn_reflns_limit_l_min -13
_diffrn_reflns_number 34265
_diffrn_reflns_point_group_measured_fraction_full 0.949
_diffrn_reflns_point_group_measured_fraction_max 0.937
_diffrn_reflns_theta_full 25.950
_diffrn_reflns_theta_max 28.645
_diffrn_reflns_theta_min 1.590
_diffrn_source 'XALOC Beamline ALBA Cells'
_diffrn_standards_number 0
_exptl_absorpt_coefficient_mu 0.445
_exptl_absorpt_correction_type none
_exptl_crystal_colour orange
_exptl_crystal_colour_primary orange
_exptl_crystal_density_diffrn 1.347
_exptl_crystal_description block
_exptl_crystal_F_000 912
_exptl_crystal_size_max 0.06
_exptl_crystal_size_mid 0.06
_exptl_crystal_size_min 0.06
_refine_diff_density_max 0.574
_refine_diff_density_min -0.419
_refine_diff_density_rms 0.128
_refine_ls_extinction_method none
_refine_ls_goodness_of_fit_ref 1.052
_refine_ls_hydrogen_treatment mixed
_refine_ls_matrix_type full
_refine_ls_number_parameters 220
_refine_ls_number_reflns 3309
_refine_ls_number_restraints 40
_refine_ls_restrained_S_all 1.084
_refine_ls_R_factor_all 0.0728
_refine_ls_R_factor_gt 0.0706
_refine_ls_shift/su_max 0.000
_refine_ls_shift/su_mean 0.000
_refine_ls_structure_factor_coef Fsqd
_refine_ls_weighting_details 'w=1/[\s^2^(Fo^2^)+(0.1893P)^2^+0.0586P] where P=(Fo^2^+2Fc^2^)/3'
_refine_ls_weighting_scheme calc
_refine_ls_wR_factor_gt 0.2236
_refine_ls_wR_factor_ref 0.2312
_reflns_Friedel_coverage 0.000
_reflns_number_gt 2993
_reflns_number_total 3309
_reflns_threshold_expression 'I > 2\s(I)'
_cod_data_source_file d4dt00578c2.cif
_cod_data_source_block final
_cod_depositor_comments 'Adding full bibliography for 7716118--7716126.cif.'
_cod_original_cell_volume 2210.2(8)
_cod_database_code 7716119
_shelx_shelxl_version_number 2018/3
_shelx_space_group_comment
;
The symmetry employed for this shelxl refinement is uniquely defined
by the following loop, which should always be used as a source of
symmetry information in preference to the above space-group names.
They are only intended as comments.
;
_olex2_refinement_description
;
1. Fixed Uiso
 At 1.2 times of:
  All C(H) groups
 At 1.5 times of:
  All N(H) groups
2. Restrained distances
 B2-F3
 1.4 with sigma of 0.02
 B2-F4
 1.4 with sigma of 0.02
 B2-F5
 1.4 with sigma of 0.02
 B2-F6
 1.4 with sigma of 0.02
 F3-F4
 2.25 with sigma of 0.04
 F3-F5
 2.25 with sigma of 0.04
 F3-F6
 2.25 with sigma of 0.04
 F4-F5
 2.25 with sigma of 0.04
 F4-F6
 2.25 with sigma of 0.04
 F5-F6
 2.25 with sigma of 0.04
3. Uiso/Uaniso restraints and constraints
Uanis(B2) \\sim Ueq, Uanis(F3) \\sim Ueq, Uanis(F4) \\sim Ueq, Uanis(F5) \\sim
Ueq, Uanis(F6) \\sim Ueq: with sigma of 0.01 and sigma for terminal atoms of
0.02
4. Others
 Fixed Sof: F3(0.333333) B2(0.333333) F4(0.333333) F5(0.333333) F6(0.333333)
5.a Aromatic/amide H refined with riding coordinates:
 C7(H7), C12(H12), C13(H13), C10(H10), C1(H1), C11(H11), C4(H4), C2(H2), C3(H3A)
;
_olex2_submission_special_instructions 'No special instructions were received'

loop_
_space_group_symop_operation_xyz
'x, y, z'
'-y, x-y, z'
'-x+y, -x, z'
'-x, -y, -z'
'y, -x+y, -z'
'x-y, x, -z'

loop_
_atom_site_label
_atom_site_type_symbol
_atom_site_fract_x
_atom_site_fract_y
_atom_site_fract_z
_atom_site_U_iso_or_equiv
_atom_site_adp_type
_atom_site_occupancy
_atom_site_site_symmetry_order
_atom_site_calc_flag
_atom_site_refinement_flags_posn
_atom_site_refinement_flags_adp
_atom_site_refinement_flags_occupancy
_atom_site_disorder_assembly
_atom_site_disorder_group
Fe1 Fe 0.333333 0.666667 0.84227(4) 0.0808(3) Uani 1 3 d S T P . .
N2 N 0.37120(13) 0.57133(13) 0.74837(18) 0.0856(4) Uani 1 1 d . . . . .
N3 N 0.33880(14) 0.51049(14) 0.65117(18) 0.0875(5) Uani 1 1 d . . . . .
H3 H 0.280(3) 0.491(3) 0.613(3) 0.131 Uiso 1 1 d . U . . .
N1 N 0.45746(15) 0.67651(16) 0.9442(2) 0.0975(5) Uani 1 1 d . . . . .
F2 F 0.3572(2) 0.5957(2) 0.2943(2) 0.1590(9) Uani 1 1 d . . . . .
N4 N 0.42478(18) 0.28506(16) 0.4324(2) 0.1033(6) Uani 1 1 d . . . . .
C6 C 0.44935(16) 0.56343(17) 0.7933(2) 0.0906(5) Uani 1 1 d . . . . .
F1 F 0.333333 0.666667 0.4595(4) 0.1789(18) Uani 1 3 d S T P . .
C5 C 0.50009(18) 0.6247(2) 0.8982(2) 0.0984(6) Uani 1 1 d . . . . .
C9 C 0.37580(18) 0.39453(18) 0.5338(2) 0.0938(6) Uani 1 1 d . . . . .
C7 C 0.46588(19) 0.4956(2) 0.7244(2) 0.0986(6) Uani 1 1 d . . . . .
H7 H 0.514635 0.476483 0.736916 0.118 Uiso 1 1 calc R U . . .
C8 C 0.39407(17) 0.46340(18) 0.6339(2) 0.0922(6) Uani 1 1 d . . . . .
C12 C 0.3503(2) 0.2615(2) 0.3525(3) 0.1080(7) Uani 1 1 d . . . . .
H12 H 0.340436 0.214878 0.292177 0.130 Uiso 1 1 calc R U . . .
C13 C 0.43629(18) 0.34913(17) 0.5205(2) 0.0949(6) Uani 1 1 d . . . . .
H13 H 0.487506 0.364923 0.576773 0.114 Uiso 1 1 calc R U . . .
C10 C 0.3027(2) 0.3717(3) 0.4480(3) 0.1159(9) Uani 1 1 d . . . . .
H10 H 0.262731 0.402257 0.451256 0.139 Uiso 1 1 calc R U . . .
C1 C 0.5006(3) 0.7340(3) 1.0417(3) 0.1191(9) Uani 1 1 d . . . . .
H1 H 0.471858 0.770647 1.073359 0.143 Uiso 1 1 calc R U . . .
C11 C 0.2873(2) 0.3026(3) 0.3548(3) 0.1236(10) Uani 1 1 d . . . . .
H11 H 0.236754 0.285297 0.297186 0.148 Uiso 1 1 calc R U . . .
C4 C 0.5865(2) 0.6298(3) 0.9480(3) 0.1252(10) Uani 1 1 d . . . . .
H4 H 0.614961 0.593394 0.914777 0.150 Uiso 1 1 calc R U . . .
B1 B 0.333333 0.666667 0.3367(5) 0.1101(15) Uani 1 3 d S T P . .
C2 C 0.5860(3) 0.7421(3) 1.0984(4) 0.1431(13) Uani 1 1 d . . . . .
H2 H 0.612569 0.781337 1.167560 0.172 Uiso 1 1 calc R U . . .
C3 C 0.6295(3) 0.6911(4) 1.0496(4) 0.1448(13) Uani 1 1 d . . . . .
H3A H 0.688085 0.696893 1.083938 0.174 Uiso 1 1 calc R U . . .
F3 F 0.2191(11) 0.1991(10) 0.6920(13) 0.224(5) Uani 0.3333 1 d D U P . .
B2 B 0.1522(12) 0.1571(12) 0.7699(13) 0.146(4) Uani 0.3333 1 d D U P . .
F4 F 0.1237(12) 0.2047(12) 0.8481(13) 0.240(5) Uani 0.3333 1 d D U P . .
F5 F 0.1661(11) 0.0876(11) 0.8289(16) 0.244(6) Uani 0.3333 1 d D U P . .
F6 F 0.0734(16) 0.1163(15) 0.687(2) 0.335(9) Uani 0.3333 1 d D U P . .

loop_
_atom_site_aniso_label
_atom_site_aniso_U_11
_atom_site_aniso_U_22
_atom_site_aniso_U_33
_atom_site_aniso_U_23
_atom_site_aniso_U_13
_atom_site_aniso_U_12
Fe1 0.0703(3) 0.0703(3) 0.1018(5) 0.000 0.000 0.03515(14)
N2 0.0732(8) 0.0774(9) 0.1062(12) 0.0023(7) -0.0015(7) 0.0376(7)
N3 0.0773(9) 0.0818(9) 0.1069(12) -0.0013(8) -0.0017(7) 0.0423(7)
N1 0.0845(10) 0.0936(11) 0.1045(13) -0.0022(9) -0.0027(8) 0.0372(9)
F2 0.172(2) 0.1417(17) 0.192(2) -0.0383(15) -0.0414(17) 0.1001(16)
N4 0.1001(12) 0.0837(10) 0.1335(17) 0.0055(10) 0.0090(11) 0.0514(10)
C6 0.0820(11) 0.0913(12) 0.1057(14) 0.0073(9) -0.0026(9) 0.0486(9)
F1 0.203(3) 0.203(3) 0.131(3) 0.000 0.000 0.1013(15)
C5 0.0869(12) 0.0995(14) 0.1088(16) 0.0091(10) -0.0043(10) 0.0465(11)
C9 0.0860(11) 0.0888(12) 0.1136(16) 0.0047(10) 0.0027(10) 0.0491(10)
C7 0.0925(13) 0.1053(15) 0.1157(16) 0.0008(11) -0.0046(10) 0.0629(12)
C8 0.0809(11) 0.0871(11) 0.1149(16) 0.0074(10) 0.0023(9) 0.0468(9)
C12 0.1022(16) 0.0992(15) 0.126(2) -0.0113(12) 0.0004(13) 0.0529(13)
C13 0.0873(12) 0.0807(11) 0.1215(16) 0.0044(10) 0.0012(10) 0.0457(10)
C10 0.1013(16) 0.141(2) 0.131(2) -0.0219(17) -0.0121(13) 0.0796(17)
C1 0.1083(18) 0.1125(19) 0.120(2) -0.0132(14) -0.0156(14) 0.0424(15)
C11 0.1114(19) 0.144(3) 0.130(2) -0.0262(17) -0.0165(15) 0.0743(19)
C4 0.1046(18) 0.147(3) 0.135(2) -0.0009(19) -0.0225(15) 0.0708(19)
B1 0.108(2) 0.108(2) 0.114(4) 0.000 0.000 0.0540(12)
C2 0.132(3) 0.139(3) 0.135(3) -0.019(2) -0.039(2) 0.050(2)
C3 0.126(2) 0.162(3) 0.143(3) -0.005(2) -0.039(2) 0.069(2)
F3 0.261(12) 0.195(9) 0.245(10) 0.030(8) -0.010(8) 0.135(9)
B2 0.145(8) 0.144(8) 0.150(8) 0.002(6) -0.023(6) 0.073(6)
F4 0.280(12) 0.275(12) 0.239(11) -0.004(9) -0.029(9) 0.193(10)
F5 0.234(11) 0.232(11) 0.275(12) -0.006(9) 0.018(9) 0.123(9)
F6 0.362(18) 0.285(15) 0.375(18) 0.023(12) -0.079(14) 0.174(14)

loop_
_atom_type_symbol
_atom_type_description
_atom_type_scat_dispersion_real
_atom_type_scat_dispersion_imag
_atom_type_scat_source
C C 0.0034 0.0017 'International Tables Vol C Tables 4.2.6.8 and 6.1.1.4'
H H 0.0000 0.0000 'International Tables Vol C Tables 4.2.6.8 and 6.1.1.4'
B B 0.0017 0.0007 'International Tables Vol C Tables 4.2.6.8 and 6.1.1.4'
F F 0.0186 0.0109 'International Tables Vol C Tables 4.2.6.8 and 6.1.1.4'
Fe Fe 0.3512 0.8903 'International Tables Vol C Tables 4.2.6.8 and 6.1.1.4'
N N 0.0065 0.0035 'International Tables Vol C Tables 4.2.6.8 and 6.1.1.4'

loop_
_geom_angle_atom_site_label_1
_geom_angle_atom_site_label_2
_geom_angle_atom_site_label_3
_geom_angle
_geom_angle_site_symmetry_1
_geom_angle_site_symmetry_3
_geom_angle_publ_flag
N2 Fe1 N2 97.19(7) 3_565 2_665 ?
N2 Fe1 N2 97.19(7) 3_565 . ?
N2 Fe1 N2 97.19(7) 2_665 . ?
N2 Fe1 N1 169.60(8) 2_665 3_565 ?
N2 Fe1 N1 76.90(8) . . ?
N2 Fe1 N1 169.60(8) 3_565 . ?
N2 Fe1 N1 92.08(8) . 3_565 ?
N2 Fe1 N1 92.08(8) 3_565 2_665 ?
N2 Fe1 N1 92.08(8) 2_665 . ?
N2 Fe1 N1 76.90(8) 2_665 2_665 ?
N2 Fe1 N1 169.60(8) . 2_665 ?
N2 Fe1 N1 76.90(8) 3_565 3_565 ?
N1 Fe1 N1 94.62(8) 2_665 . ?
N1 Fe1 N1 94.62(8) 3_565 . ?
N1 Fe1 N1 94.61(8) 2_665 3_565 ?
N3 N2 Fe1 138.23(14) . . ?
N3 N2 C6 105.80(18) . . ?
C6 N2 Fe1 115.97(16) . . ?
N2 N3 H3 124(2) . . ?
N2 N3 C8 111.36(19) . . ?
C8 N3 H3 123(2) . . ?
C5 N1 Fe1 115.08(17) . . ?
C1 N1 Fe1 126.9(2) . . ?
C1 N1 C5 117.8(3) . . ?
C13 N4 C12 117.9(2) . . ?
N2 C6 C5 116.8(2) . . ?
N2 C6 C7 110.6(2) . . ?
C7 C6 C5 132.6(2) . . ?
N1 C5 C6 115.1(2) . . ?
N1 C5 C4 122.3(3) . . ?
C4 C5 C6 122.7(3) . . ?
C13 C9 C8 119.8(2) . . ?
C10 C9 C8 123.5(2) . . ?
C10 C9 C13 116.7(2) . . ?
C6 C7 H7 127.5 . . ?
C8 C7 C6 104.90(19) . . ?
C8 C7 H7 127.5 . . ?
N3 C8 C9 122.6(2) . . ?
N3 C8 C7 107.3(2) . . ?
C7 C8 C9 130.1(2) . . ?
N4 C12 H12 118.2 . . ?
N4 C12 C11 123.5(3) . . ?
C11 C12 H12 118.2 . . ?
N4 C13 C9 123.9(2) . . ?
N4 C13 H13 118.0 . . ?
C9 C13 H13 118.0 . . ?
C9 C10 H10 119.6 . . ?
C9 C10 C11 120.7(3) . . ?
C11 C10 H10 119.6 . . ?
N1 C1 H1 118.2 . . ?
N1 C1 C2 123.7(4) . . ?
C2 C1 H1 118.2 . . ?
C12 C11 C10 117.2(3) . . ?
C12 C11 H11 121.4 . . ?
C10 C11 H11 121.4 . . ?
C5 C4 H4 121.0 . . ?
C5 C4 C3 118.1(4) . . ?
C3 C4 H4 121.0 . . ?
F2 B1 F2 109.0(3) 2_665 . ?
F2 B1 F2 109.0(3) 3_565 . ?
F2 B1 F2 109.0(3) 3_565 2_665 ?
F1 B1 F2 109.9(3) . . ?
F1 B1 F2 109.9(3) . 3_565 ?
F1 B1 F2 109.9(3) . 2_665 ?
C1 C2 H2 121.1 . . ?
C3 C2 C1 117.9(4) . . ?
C3 C2 H2 121.1 . . ?
C4 C3 H3A 119.9 . . ?
C2 C3 C4 120.2(3) . . ?
C2 C3 H3A 119.9 . . ?
F3 B2 F4 125.4(16) . . ?
F3 B2 F5 109.5(14) . . ?
F3 B2 F6 94.0(15) . . ?
F4 B2 F5 109.2(13) . . ?
F4 B2 F6 103.4(15) . . ?
F5 B2 F6 114.3(15) . . ?

loop_
_geom_bond_atom_site_label_1
_geom_bond_atom_site_label_2
_geom_bond_distance
_geom_bond_site_symmetry_2
_geom_bond_publ_flag
Fe1 N2 2.0825(18) 3_565 ?
Fe1 N2 2.0825(18) 2_665 ?
Fe1 N2 2.0825(18) . ?
Fe1 N1 2.136(2) 3_565 ?
Fe1 N1 2.136(2) . ?
Fe1 N1 2.136(2) 2_665 ?
N2 N3 1.342(3) . ?
N2 C6 1.346(3) . ?
N3 H3 0.90(4) . ?
N3 C8 1.360(3) . ?
N1 C5 1.344(4) . ?
N1 C1 1.337(4) . ?
F2 B1 1.378(3) . ?
N4 C12 1.336(4) . ?
N4 C13 1.326(3) . ?
C6 C5 1.446(4) . ?
C6 C7 1.402(4) . ?
F1 B1 1.362(7) . ?
C5 C4 1.389(4) . ?
C9 C8 1.453(4) . ?
C9 C13 1.404(3) . ?
C9 C10 1.368(4) . ?
C7 H7 0.9300 . ?
C7 C8 1.378(4) . ?
C12 H12 0.9300 . ?
C12 C11 1.377(4) . ?
C13 H13 0.9300 . ?
C10 H10 0.9300 . ?
C10 C11 1.405(4) . ?
C1 H1 0.9300 . ?
C1 C2 1.389(5) . ?
C11 H11 0.9300 . ?
C4 H4 0.9300 . ?
C4 C3 1.397(6) . ?
C2 H2 0.9300 . ?
C2 C3 1.355(7) . ?
C3 H3A 0.9300 . ?
F3 B2 1.239(14) . ?
B2 F4 1.332(15) . ?
B2 F5 1.343(15) . ?
B2 F6 1.384(16) . ?

loop_
_geom_torsion_atom_site_label_1
_geom_torsion_atom_site_label_2
_geom_torsion_atom_site_label_3
_geom_torsion_atom_site_label_4
_geom_torsion
_geom_torsion_site_symmetry_1
_geom_torsion_site_symmetry_2
_geom_torsion_site_symmetry_3
_geom_torsion_site_symmetry_4
_geom_torsion_publ_flag
Fe1 N2 N3 C8 -178.54(17) . . . . ?
Fe1 N2 C6 C5 -2.3(3) . . . . ?
Fe1 N2 C6 C7 178.58(16) . . . . ?
Fe1 N1 C5 C6 -5.3(3) . . . . ?
Fe1 N1 C5 C4 174.7(3) . . . . ?
Fe1 N1 C1 C2 -175.2(3) . . . . ?
N2 N3 C8 C9 -179.0(2) . . . . ?
N2 N3 C8 C7 -0.1(3) . . . . ?
N2 C6 C5 N1 5.1(3) . . . . ?
N2 C6 C5 C4 -174.9(3) . . . . ?
N2 C6 C7 C8 0.6(3) . . . . ?
N3 N2 C6 C5 178.41(19) . . . . ?
N3 N2 C6 C7 -0.7(3) . . . . ?
N1 C5 C4 C3 0.1(5) . . . . ?
N1 C1 C2 C3 2.0(6) . . . . ?
N4 C12 C11 C10 -0.9(6) . . . . ?
C6 N2 N3 C8 0.5(2) . . . . ?
C6 C5 C4 C3 -179.8(3) . . . . ?
C6 C7 C8 N3 -0.3(3) . . . . ?
C6 C7 C8 C9 178.4(2) . . . . ?
C5 N1 C1 C2 -0.7(5) . . . . ?
C5 C6 C7 C8 -178.3(3) . . . . ?
C5 C4 C3 C2 1.2(7) . . . . ?
C9 C10 C11 C12 -1.6(6) . . . . ?
C7 C6 C5 N1 -176.0(3) . . . . ?
C7 C6 C5 C4 4.0(5) . . . . ?
C8 C9 C13 N4 179.6(2) . . . . ?
C8 C9 C10 C11 -178.5(3) . . . . ?
C12 N4 C13 C9 -0.9(4) . . . . ?
C13 N4 C12 C11 2.1(5) . . . . ?
C13 C9 C8 N3 179.4(2) . . . . ?
C13 C9 C8 C7 0.8(4) . . . . ?
C13 C9 C10 C11 2.7(5) . . . . ?
C10 C9 C8 N3 0.6(4) . . . . ?
C10 C9 C8 C7 -178.0(3) . . . . ?
C10 C9 C13 N4 -1.5(4) . . . . ?
C1 N1 C5 C6 179.6(2) . . . . ?
C1 N1 C5 C4 -0.4(4) . . . . ?
C1 C2 C3 C4 -2.2(7) . . . . ?
